data_1504528
loop_
_publ_author_name
'Cantillo, David'
'Avalos, Mart\'in'
'Babiano, Reyes'
'Cintas, Pedro'
'Jim\'enez, Jos\'e L'
'Light, Mark E.'
'Palacios, Juan C.'

_publ_section_title
;
 Stepwise cycloadditions of mesoionic systems: thionation of
 thioisom\"unchnones by isothiocyanates.
;
_journal_issue 6
_journal_name_full 'Organic letters'
_journal_page_first 1079
_journal_page_last 1082
_journal_paper_doi 10.1021/ol702929k
_journal_volume 10
_journal_year 2008
_chemical_compound_source 'Pedro Cintas'
_chemical_formula_sum 'C34 H31 N3 O9'
_chemical_formula_weight 625.62
_chemical_name_systematic
;
 ?
;
_space_group_IT_number 18
_symmetry_cell_setting orthorhombic
_symmetry_space_group_name_Hall 'P 2 2ab'
_symmetry_space_group_name_H-M 'P 21 21 2'
_atom_sites_solution_hydrogens geom
_atom_sites_solution_primary direct
_atom_sites_solution_secondary difmap
_audit_creation_method SHELXL-97
_cell_angle_alpha 90.00
_cell_angle_beta 90.00
_cell_angle_gamma 90.00
_cell_formula_units_Z 4
_cell_length_a 19.1489(17)
_cell_length_b 22.7405(19)
_cell_length_c 7.6440(5)
_cell_measurement_reflns_used 87729
_cell_measurement_temperature 120(2)
_cell_measurement_theta_max 27.48
_cell_measurement_theta_min 2.91
_cell_volume 3328.6(5)
_computing_cell_refinement 'DENZO (Otwinowski & Minor, 1997) & COLLECT (Hooft, R.W.W., 1998)'
_computing_data_collection 'COLLECT (Hooft, R.W.W., 1998)'
_computing_data_reduction 'DENZO (Otwinowski & Minor, 1997) & COLLECT (Hooft, R.W.W., 1998)'
_computing_molecular_graphics 'CAMERON (Watkin, et al., 1993)'
_computing_publication_material 'WINGX (Farrugia, 1998)'
_computing_structure_refinement 'SHELXL-97 (Sheldrick, 1997)'
_computing_structure_solution 'SHELXS-97 (Sheldrick, 1997)'
_diffrn_ambient_temperature 120(2)
_diffrn_detector_area_resol_mean 9.091
_diffrn_measured_fraction_theta_full 0.997
_diffrn_measured_fraction_theta_max 0.997
_diffrn_measurement_device_type 'Bruker-Nonius CCD camera on \k-goniostat'
_diffrn_measurement_method '\f & \w scans to fill the asymmetric unit'
_diffrn_radiation_monochromator graphite
_diffrn_radiation_source 'Bruker Nonius FR591 Rotating Anode'
_diffrn_radiation_type MoK\a
_diffrn_radiation_wavelength 0.71073
_diffrn_reflns_av_R_equivalents 0.2318
_diffrn_reflns_av_sigmaI/netI 0.1047
_diffrn_reflns_limit_h_max 22
_diffrn_reflns_limit_h_min -22
_diffrn_reflns_limit_k_max 27
_diffrn_reflns_limit_k_min -26
_diffrn_reflns_limit_l_max 9
_diffrn_reflns_limit_l_min -8
_diffrn_reflns_number 32777
_diffrn_reflns_theta_full 25.03
_diffrn_reflns_theta_max 25.03
_diffrn_reflns_theta_min 3.01
_diffrn_standards_number 0
_exptl_absorpt_coefficient_mu 0.092
_exptl_absorpt_correction_T_max 0.9982
_exptl_absorpt_correction_T_min 0.9457
_exptl_absorpt_correction_type multi-scan
_exptl_absorpt_process_details
;
SADABS V2.10 (Sheldrick, G.M., 2003)
;
_exptl_crystal_colour Colourless
_exptl_crystal_density_diffrn 1.248
_exptl_crystal_density_method 'not measured'
_exptl_crystal_description Plate
_exptl_crystal_F_000 1312
_exptl_crystal_size_max 0.5
_exptl_crystal_size_mid 0.26
_exptl_crystal_size_min 0.02
_refine_diff_density_max 0.298
_refine_diff_density_min -0.222
_refine_diff_density_rms 0.054
_refine_ls_extinction_coef 0.018(2)
_refine_ls_extinction_expression Fc^*^=kFc[1+0.001xFc^2^\l^3^/sin(2\q)]^-1/4^
_refine_ls_extinction_method SHELXL
_refine_ls_goodness_of_fit_ref 1.021
_refine_ls_hydrogen_treatment constr
_refine_ls_matrix_type full
_refine_ls_number_parameters 397
_refine_ls_number_reflns 3342
_refine_ls_number_restraints 336
_refine_ls_restrained_S_all 0.991
_refine_ls_R_factor_all 0.1431
_refine_ls_R_factor_gt 0.0748
_refine_ls_shift/su_max 0.001
_refine_ls_shift/su_mean 0.000
_refine_ls_structure_factor_coef Fsqd
_refine_ls_weighting_details 'calc w=1/[\s^2^(Fo^2^)+(0.0867P)^2^+1.4605P] where P=(Fo^2^+2Fc^2^)/3'
_refine_ls_weighting_scheme calc
_refine_ls_wR_factor_gt 0.1608
_refine_ls_wR_factor_ref 0.1878
_reflns_number_gt 1985
_reflns_number_total 3342
_reflns_threshold_expression >2sigma(I)
_cod_data_source_file ol702929k-file002.cif
_cod_data_source_block 2007acc0771
_cod_depositor_comments
;
The following automatic conversions were performed:

'_symmetry_cell_setting' value 'Orthorhombic' changed to
'orthorhombic' according to
/home/saulius/struct/CIF-dictionaries/cif_core.dic dictionary named
'cif_core.dic' version 2.4.1 from 2010-06-29.

Automatic conversion script
Id: cif_fix_values 1715 2011-07-08 13:25:40Z adriana 
;
_cod_original_sg_symbol_H-M P2(1)2(1)2
_cod_database_code 1504528

loop_
_symmetry_equiv_pos_as_xyz
'x, y, z'
'-x, -y, z'
'-x+1/2, y+1/2, -z'
'x+1/2, -y+1/2, -z'

loop_
_atom_site_label
_atom_site_type_symbol
_atom_site_fract_x
_atom_site_fract_y
_atom_site_fract_z
_atom_site_U_iso_or_equiv
_atom_site_adp_type
_atom_site_occupancy
_atom_site_symmetry_multiplicity
_atom_site_calc_flag
_atom_site_refinement_flags
_atom_site_disorder_assembly
_atom_site_disorder_group
C1 C 0.0960(2) 0.38487(18) 0.2494(4) 0.0426(16) Uani 1 1 d GU . .
H1 H 0.0837 0.3734 0.3649 0.051 Uiso 1 1 calc R . .
C2 C 0.05404(17) 0.42420(18) 0.1582(6) 0.0463(18) Uani 1 1 d GU . .
H2 H 0.0131 0.4396 0.2113 0.056 Uiso 1 1 calc R . .
C3 C 0.0720(2) 0.44104(16) -0.0107(5) 0.0497(18) Uani 1 1 d GU . .
H3 H 0.0433 0.4679 -0.0730 0.060 Uiso 1 1 calc R . .
C4 C 0.1320(2) 0.41856(18) -0.0884(4) 0.0500(19) Uani 1 1 d GU . .
H4 H 0.1442 0.4301 -0.2038 0.060 Uiso 1 1 calc R . .
C5 C 0.17394(18) 0.37924(17) 0.0028(5) 0.0408(16) Uani 1 1 d GU . .
H5 H 0.2149 0.3639 -0.0503 0.049 Uiso 1 1 calc R . .
C6 C 0.15598(19) 0.36239(16) 0.1717(5) 0.0360(15) Uani 1 1 d GU . .
C7 C 0.2217(3) 0.3285(3) 0.4401(8) 0.0392(16) Uani 1 1 d U . .
C8 C 0.2004(3) 0.3173(3) 0.2638(7) 0.0348(15) Uani 1 1 d U . .
C9 C 0.2186(3) 0.2658(3) 0.1752(8) 0.0377(16) Uani 1 1 d U A .
C10 C 0.2773(3) 0.2310(3) 0.4382(8) 0.0310(14) Uani 1 1 d U A .
C11 C 0.3203(3) 0.2229(3) 0.7212(8) 0.0369(15) Uani 1 1 d U B .
H11 H 0.2969 0.2002 0.8168 0.044 Uiso 1 1 calc R . .
C12 C 0.4098(3) 0.2873(3) 0.6802(9) 0.0415(17) Uani 1 1 d U B .
H12 H 0.4138 0.2825 0.5506 0.050 Uiso 1 1 calc R . .
C13 C 0.3475(3) 0.3270(3) 0.7204(8) 0.0439(17) Uani 1 1 d U . .
H13 H 0.3446 0.3618 0.6406 0.053 Uiso 1 1 calc R . .
C14 C 0.2868(3) 0.2844(3) 0.6966(7) 0.0325(14) Uani 1 1 d U . .
H14 H 0.2479 0.2919 0.7810 0.039 Uiso 1 1 calc R . .
C15A C 0.2875(5) 0.1745(4) 0.1749(12) 0.034(2) Uani 0.76(2) 1 d PGDU A 3
C16A C 0.2442(5) 0.1299(4) 0.1144(12) 0.048(3) Uani 0.76(2) 1 d PGU A 3
H16A H 0.1954 0.1312 0.1377 0.057 Uiso 0.76(2) 1 calc PR A 3
C17A C 0.2721(7) 0.0833(4) 0.0198(11) 0.081(5) Uani 0.76(2) 1 d PGU A 3
H17A H 0.2425 0.0528 -0.0216 0.097 Uiso 0.76(2) 1 calc PR A 3
C18A C 0.3434(8) 0.0814(5) -0.0144(11) 0.086(6) Uani 0.76(2) 1 d PGU A 3
H18A H 0.3625 0.0495 -0.0790 0.104 Uiso 0.76(2) 1 calc PR A 3
C19A C 0.3867(6) 0.1260(5) 0.0461(13) 0.077(5) Uani 0.76(2) 1 d PGU A 3
H19A H 0.4354 0.1247 0.0228 0.093 Uiso 0.76(2) 1 calc PR A 3
C20A C 0.3587(5) 0.1726(5) 0.1408(14) 0.049(3) Uani 0.76(2) 1 d PGU A 3
H20A H 0.3883 0.2031 0.1821 0.059 Uiso 0.76(2) 1 calc PR A 3
C15B C 0.2747(19) 0.1649(11) 0.179(4) 0.034(2) Uani 0.24(2) 1 d PGDU A 4
C16B C 0.2232(17) 0.1224(11) 0.157(4) 0.048(3) Uani 0.24(2) 1 d PGU A 4
H16B H 0.1777 0.1289 0.2023 0.057 Uiso 0.24(2) 1 calc PR A 4
C17B C 0.238(2) 0.0706(10) 0.069(4) 0.081(5) Uani 0.24(2) 1 d PGU A 4
H17B H 0.2032 0.0415 0.0537 0.097 Uiso 0.24(2) 1 calc PR A 4
C18B C 0.305(2) 0.0611(11) 0.002(4) 0.086(6) Uani 0.24(2) 1 d PGU A 4
H18B H 0.3153 0.0256 -0.0583 0.104 Uiso 0.24(2) 1 calc PR A 4
C19B C 0.3565(19) 0.1036(16) 0.024(5) 0.077(5) Uani 0.24(2) 1 d PGU A 4
H19B H 0.4020 0.0971 -0.0217 0.093 Uiso 0.24(2) 1 calc PR A 4
C20B C 0.3413(18) 0.1555(15) 0.112(5) 0.049(3) Uani 0.24(2) 1 d PGU A 4
H20B H 0.3765 0.1845 0.1270 0.059 Uiso 0.24(2) 1 calc PR A 4
C21A C 0.3163(3) 0.13201(14) 0.5360(8) 0.0324(19) Uani 0.834(7) 1 d PGDU B 1
C22A C 0.2573(2) 0.0963(2) 0.5362(8) 0.051(2) Uani 0.834(7) 1 d PGU B 1
H22A H 0.2121 0.1135 0.5402 0.061 Uiso 0.834(7) 1 calc PR B 1
C23A C 0.2645(3) 0.03554(19) 0.5305(8) 0.066(3) Uani 0.834(7) 1 d PGU B 1
H23A H 0.2242 0.0112 0.5306 0.079 Uiso 0.834(7) 1 calc PR B 1
C24A C 0.3307(4) 0.01042(15) 0.5247(8) 0.063(3) Uani 0.834(7) 1 d PGU B 1
H24A H 0.3356 -0.0311 0.5208 0.076 Uiso 0.834(7) 1 calc PR B 1
C25A C 0.3896(3) 0.0461(2) 0.5245(8) 0.062(3) Uani 0.834(7) 1 d PGU B 1
H25A H 0.4348 0.0289 0.5206 0.074 Uiso 0.834(7) 1 calc PR B 1
C26A C 0.3824(2) 0.1069(2) 0.5302(7) 0.045(2) Uani 0.834(7) 1 d PGU B 1
H26A H 0.4227 0.1313 0.5301 0.054 Uiso 0.834(7) 1 calc PR B 1
C21B C 0.3487(14) 0.1379(8) 0.513(4) 0.0324(19) Uani 0.166(7) 1 d PGDU B 2
C22B C 0.3037(11) 0.0901(9) 0.527(4) 0.051(2) Uani 0.166(7) 1 d PGU B 2
H22B H 0.2555 0.0963 0.5503 0.061 Uiso 0.166(7) 1 calc PR B 2
C23B C 0.3292(9) 0.0333(8) 0.507(5) 0.066(3) Uani 0.166(7) 1 d PGU B 2
H23B H 0.2985 0.0007 0.5169 0.079 Uiso 0.166(7) 1 calc PR B 2
C24B C 0.3997(9) 0.0242(8) 0.474(5) 0.063(3) Uani 0.166(7) 1 d PGU B 2
H24B H 0.4171 -0.0146 0.4600 0.076 Uiso 0.166(7) 1 calc PR B 2
C25B C 0.4447(9) 0.0719(10) 0.460(4) 0.062(3) Uani 0.166(7) 1 d PGU B 2
H25B H 0.4929 0.0657 0.4365 0.074 Uiso 0.166(7) 1 calc PR B 2
C26B C 0.4192(13) 0.1288(8) 0.479(4) 0.045(2) Uani 0.166(7) 1 d PGU B 2
H26B H 0.4499 0.1614 0.4699 0.054 Uiso 0.166(7) 1 calc PR B 2
C27 C 0.3592(5) 0.4004(5) 0.9441(15) 0.082(3) Uani 1 1 d U . .
C28 C 0.3597(6) 0.4093(5) 1.1394(14) 0.124(5) Uani 1 1 d U . .
H28A H 0.3664 0.4511 1.1654 0.186 Uiso 1 1 calc R . .
H28B H 0.3978 0.3865 1.1913 0.186 Uiso 1 1 calc R . .
H28C H 0.3151 0.3961 1.1885 0.186 Uiso 1 1 calc R . .
C29 C 0.4801(4) 0.3055(3) 0.7524(12) 0.060(2) Uani 1 1 d U . .
H29 H 0.4756 0.3151 0.8796 0.072 Uiso 1 1 calc R . .
C30 C 0.5450(8) 0.3956(6) 0.743(3) 0.134(6) Uani 1 1 d U . .
C31 C 0.5626(7) 0.4429(5) 0.622(4) 0.232(11) Uani 1 1 d U . .
H31A H 0.5497 0.4808 0.6740 0.348 Uiso 1 1 calc R . .
H31B H 0.5369 0.4373 0.5124 0.348 Uiso 1 1 calc R . .
H31C H 0.6129 0.4423 0.5985 0.348 Uiso 1 1 calc R . .
C32 C 0.5357(4) 0.2593(3) 0.7267(11) 0.058(2) Uani 1 1 d U . .
H32A H 0.5817 0.2754 0.7608 0.070 Uiso 1 1 calc R . .
H32B H 0.5256 0.2249 0.8022 0.070 Uiso 1 1 calc R . .
C33 C 0.5863(5) 0.2659(5) 0.4383(13) 0.075(3) Uani 1 1 d U . .
C34 C 0.5778(6) 0.2413(5) 0.2565(14) 0.112(4) Uani 1 1 d U . .
H34A H 0.6094 0.2619 0.1763 0.168 Uiso 1 1 calc R . .
H34B H 0.5295 0.2468 0.2177 0.168 Uiso 1 1 calc R . .
H34C H 0.5891 0.1993 0.2571 0.168 Uiso 1 1 calc R . .
N1 N 0.2627(3) 0.2822(2) 0.5155(6) 0.0329(12) Uani 1 1 d . . .
N2 N 0.3108(3) 0.19431(19) 0.5483(6) 0.0321(12) Uani 1 1 d D . .
N3 N 0.2601(3) 0.2220(2) 0.2722(6) 0.0320(12) Uani 1 1 d D . .
O1 O 0.2095(2) 0.37122(18) 0.5344(5) 0.0453(12) Uani 1 1 d U . .
O2 O 0.2034(2) 0.25145(17) 0.0263(5) 0.0395(11) Uani 1 1 d U . .
O3 O 0.3923(2) 0.23178(17) 0.7565(5) 0.0390(11) Uani 1 1 d U . .
O4 O 0.3493(3) 0.3433(2) 0.9029(6) 0.0607(15) Uani 1 1 d U . .
O5 O 0.3698(5) 0.4362(3) 0.8321(13) 0.124(3) Uani 1 1 d U . .
O6 O 0.4978(3) 0.3573(3) 0.6567(12) 0.102(2) Uani 1 1 d U . .
O7 O 0.5562(7) 0.3875(6) 0.903(3) 0.208(7) Uani 1 1 d U . .
O8 O 0.5375(2) 0.2409(2) 0.5439(7) 0.0549(13) Uani 1 1 d U . .
O9 O 0.6291(3) 0.2991(3) 0.4899(10) 0.093(2) Uani 1 1 d U . .

loop_
_atom_site_aniso_label
_atom_site_aniso_U_11
_atom_site_aniso_U_22
_atom_site_aniso_U_33
_atom_site_aniso_U_23
_atom_site_aniso_U_13
_atom_site_aniso_U_12
C1 0.036(4) 0.044(4) 0.047(4) -0.001(3) 0.007(3) 0.002(3)
C2 0.038(4) 0.038(4) 0.063(5) -0.010(4) -0.004(4) 0.003(3)
C3 0.059(5) 0.040(4) 0.050(5) -0.004(4) -0.017(4) 0.012(3)
C4 0.060(5) 0.045(4) 0.045(4) 0.005(3) 0.003(4) 0.015(4)
C5 0.048(4) 0.035(3) 0.040(4) 0.002(3) -0.001(3) 0.015(3)
C6 0.033(4) 0.040(4) 0.035(4) -0.004(3) 0.001(3) 0.006(3)
C7 0.041(4) 0.045(4) 0.032(4) 0.003(3) 0.000(3) 0.005(3)
C8 0.041(4) 0.037(3) 0.026(3) 0.005(3) 0.001(3) 0.011(3)
C9 0.034(4) 0.047(4) 0.032(4) 0.006(3) 0.004(3) 0.007(3)
C10 0.027(3) 0.037(3) 0.029(3) 0.003(3) 0.003(3) -0.002(3)
C11 0.036(4) 0.043(4) 0.032(3) 0.004(3) -0.007(3) 0.005(3)
C12 0.037(4) 0.043(4) 0.045(4) -0.010(3) -0.002(3) 0.003(3)
C13 0.044(4) 0.048(4) 0.040(4) -0.004(3) 0.001(3) 0.001(3)
C14 0.031(3) 0.044(4) 0.022(3) 0.001(3) -0.003(3) -0.003(3)
C15A 0.042(6) 0.039(5) 0.021(3) 0.008(3) 0.001(3) 0.016(4)
C16A 0.073(8) 0.052(5) 0.019(6) 0.005(4) 0.008(4) -0.016(6)
C17A 0.173(15) 0.035(6) 0.035(7) -0.001(5) 0.017(8) -0.008(7)
C18A 0.163(16) 0.064(8) 0.032(6) 0.008(5) 0.022(8) 0.060(10)
C19A 0.094(10) 0.107(11) 0.031(5) 0.001(6) 0.013(7) 0.068(9)
C20A 0.061(7) 0.064(7) 0.023(5) 0.006(5) -0.004(5) 0.022(6)
C15B 0.042(6) 0.039(5) 0.021(3) 0.008(3) 0.001(3) 0.016(4)
C16B 0.073(8) 0.052(5) 0.019(6) 0.005(4) 0.008(4) -0.016(6)
C17B 0.173(15) 0.035(6) 0.035(7) -0.001(5) 0.017(8) -0.008(7)
C18B 0.163(16) 0.064(8) 0.032(6) 0.008(5) 0.022(8) 0.060(10)
C19B 0.094(10) 0.107(11) 0.031(5) 0.001(6) 0.013(7) 0.068(9)
C20B 0.061(7) 0.064(7) 0.023(5) 0.006(5) -0.004(5) 0.022(6)
C21A 0.045(5) 0.033(4) 0.019(3) 0.004(3) -0.002(4) 0.001(4)
C22A 0.046(6) 0.045(4) 0.061(5) 0.000(4) -0.007(5) -0.006(4)
C23A 0.103(8) 0.036(4) 0.058(6) 0.014(4) -0.011(6) -0.025(5)
C24A 0.118(9) 0.035(5) 0.036(5) 0.001(4) -0.025(6) 0.021(6)
C25A 0.086(8) 0.060(6) 0.040(5) -0.006(5) -0.017(5) 0.029(5)
C26A 0.059(6) 0.044(5) 0.031(4) -0.002(4) -0.004(4) 0.007(4)
C21B 0.045(5) 0.033(4) 0.019(3) 0.004(3) -0.002(4) 0.001(4)
C22B 0.046(6) 0.045(4) 0.061(5) 0.000(4) -0.007(5) -0.006(4)
C23B 0.103(8) 0.036(4) 0.058(6) 0.014(4) -0.011(6) -0.025(5)
C24B 0.118(9) 0.035(5) 0.036(5) 0.001(4) -0.025(6) 0.021(6)
C25B 0.086(8) 0.060(6) 0.040(5) -0.006(5) -0.017(5) 0.029(5)
C26B 0.059(6) 0.044(5) 0.031(4) -0.002(4) -0.004(4) 0.007(4)
C27 0.059(6) 0.070(6) 0.116(8) -0.045(6) 0.019(6) -0.016(5)
C28 0.088(8) 0.164(11) 0.119(8) -0.104(8) 0.007(7) -0.007(8)
C29 0.038(4) 0.058(5) 0.083(6) -0.017(5) -0.009(4) 0.009(4)
C30 0.111(11) 0.062(7) 0.230(18) -0.030(11) -0.027(12) 0.001(7)
C31 0.115(11) 0.081(8) 0.50(3) 0.012(16) 0.060(17) -0.024(8)
C32 0.030(4) 0.078(5) 0.067(5) -0.021(4) -0.006(4) 0.005(4)
C33 0.040(5) 0.105(7) 0.082(7) 0.023(6) 0.011(5) 0.022(5)
C34 0.081(7) 0.173(11) 0.081(7) -0.001(8) 0.039(6) 0.009(7)
N1 0.032(3) 0.040(3) 0.027(3) -0.005(2) 0.000(2) 0.006(2)
N2 0.037(3) 0.036(3) 0.024(3) 0.002(2) -0.004(2) 0.010(2)
N3 0.041(3) 0.032(3) 0.023(3) 0.000(2) -0.002(2) 0.006(2)
O1 0.056(3) 0.045(3) 0.034(2) -0.011(2) 0.000(2) 0.022(2)
O2 0.046(3) 0.049(2) 0.024(2) -0.002(2) -0.002(2) 0.017(2)
O3 0.040(3) 0.040(3) 0.037(2) -0.004(2) -0.016(2) 0.008(2)
O4 0.042(3) 0.069(3) 0.071(4) -0.034(3) -0.001(3) 0.004(3)
O5 0.140(7) 0.055(4) 0.176(8) -0.019(5) 0.033(6) -0.029(4)
O6 0.040(3) 0.060(4) 0.205(8) -0.014(5) 0.012(4) -0.004(3)
O7 0.142(9) 0.172(10) 0.312(18) -0.071(13) -0.083(12) -0.030(8)
O8 0.039(3) 0.068(3) 0.058(3) -0.010(3) 0.004(3) 0.010(2)
O9 0.042(4) 0.092(4) 0.146(6) 0.034(5) -0.003(4) -0.009(3)

loop_
_atom_type_symbol
_atom_type_description
_atom_type_scat_dispersion_real
_atom_type_scat_dispersion_imag
_atom_type_scat_source
C C 0.0033 0.0000 'International Tables Vol C Tables 4.2.6.8 and 6.1.1.4'
H H 0.0000 0.0000 'International Tables Vol C Tables 4.2.6.8 and 6.1.1.4'
N N 0.0061 0.0000 'International Tables Vol C Tables 4.2.6.8 and 6.1.1.4'
O O 0.0106 0.0000 'International Tables Vol C Tables 4.2.6.8 and 6.1.1.4'

loop_
_geom_angle_atom_site_label_1
_geom_angle_atom_site_label_2
_geom_angle_atom_site_label_3
_geom_angle
C2 C1 C6 120.0
C3 C2 C1 120.0
C4 C3 C2 120.0
C3 C4 C5 120.0
C6 C5 C4 120.0
C5 C6 C1 120.0
C5 C6 C8 118.8(3)
C1 C6 C8 121.1(3)
O1 C7 C8 129.5(6)
O1 C7 N1 116.6(5)
C8 C7 N1 113.9(6)
C9 C8 C7 122.3(6)
C9 C8 C6 119.0(5)
C7 C8 C6 118.7(5)
O2 C9 C8 128.1(6)
O2 C9 N3 114.6(5)
C8 C9 N3 117.2(5)
N3 C10 N1 120.3(5)
N3 C10 N2 128.3(5)
N1 C10 N2 111.3(5)
O3 C11 N2 110.5(5)
O3 C11 C14 107.2(5)
N2 C11 C14 103.7(4)
O3 C12 C29 107.6(6)
O3 C12 C13 104.8(5)
C29 C12 C13 117.4(5)
O4 C13 C14 107.3(5)
O4 C13 C12 109.1(5)
C14 C13 C12 101.4(5)
N1 C14 C13 112.1(5)
N1 C14 C11 102.4(5)
C13 C14 C11 104.1(5)
C16A C15A C20A 120.0
C16A C15A N3 120.8(6)
C20A C15A N3 119.2(6)
C17A C16A C15A 120.0
C18A C17A C16A 120.0
C17A C18A C19A 120.0
C20A C19A C18A 120.0
C19A C20A C15A 120.0
C16B C15B C20B 120.0
C16B C15B N3 122(2)
C20B C15B N3 118(2)
C17B C16B C15B 120.0
C16B C17B C18B 120.0
C17B C18B C19B 120.0
C20B C19B C18B 120.0
C19B C20B C15B 120.0
C22A C21A C26A 120.0
C22A C21A N2 121.4(4)
C26A C21A N2 118.6(4)
C21A C22A C23A 120.0
C24A C23A C22A 120.0
C23A C24A C25A 120.0
C24A C25A C26A 120.0
C25A C26A C21A 120.0
C22B C21B C26B 120.0
C22B C21B N2 110.8(16)
C26B C21B N2 129.1(15)
C21B C22B C23B 120.0
C24B C23B C22B 120.0
C25B C24B C23B 120.0
C26B C25B C24B 120.0
C25B C26B C21B 120.0
O5 C27 O4 120.8(9)
O5 C27 C28 127.9(10)
O4 C27 C28 111.2(11)
O6 C29 C32 109.9(7)
O6 C29 C12 104.5(6)
C32 C29 C12 112.9(6)
O7 C30 O6 118.2(16)
O7 C30 C31 133.4(17)
O6 C30 C31 107.6(17)
O8 C32 C29 110.0(6)
O9 C33 O8 123.1(10)
O9 C33 C34 128.2(9)
O8 C33 C34 108.5(9)
C10 N1 C7 125.3(5)
C10 N1 C14 112.5(5)
C7 N1 C14 121.9(5)
C10 N2 C21A 127.6(5)
C10 N2 C11 110.1(4)
C21A N2 C11 119.0(5)
C10 N2 C21B 130.4(13)
C21A N2 C21B 25.9(11)
C11 N2 C21B 118.4(13)
C10 N3 C15A 122.0(6)
C10 N3 C9 120.7(5)
C15A N3 C9 116.9(6)
C10 N3 C15B 122.7(16)
C15A N3 C15B 12.4(15)
C9 N3 C15B 116.3(16)
C11 O3 C12 106.1(4)
C27 O4 C13 118.5(7)
C30 O6 C29 114.7(11)
C33 O8 C32 117.7(7)

loop_
_geom_bond_atom_site_label_1
_geom_bond_atom_site_label_2
_geom_bond_distance
C1 C2 1.3900
C1 C6 1.3900
C2 C3 1.3900
C3 C4 1.3900
C4 C5 1.3900
C5 C6 1.3900
C6 C8 1.507(6)
C7 O1 1.233(7)
C7 C8 1.431(8)
C7 N1 1.432(8)
C8 C9 1.397(8)
C9 O2 1.219(7)
C9 N3 1.474(8)
C10 N3 1.327(7)
C10 N1 1.336(7)
C10 N2 1.347(7)
C11 O3 1.420(7)
C11 N2 1.484(8)
C11 C14 1.551(8)
C12 O3 1.431(8)
C12 C29 1.511(9)
C12 C13 1.528(9)
C13 O4 1.444(8)
C13 C14 1.523(9)
C14 N1 1.460(7)
C15A C16A 1.3900
C15A C20A 1.3900
C15A N3 1.412(7)
C16A C17A 1.3900
C17A C18A 1.3900
C18A C19A 1.3900
C19A C20A 1.3900
C15B C16B 1.3900
C15B C20B 1.3900
C15B N3 1.509(15)
C16B C17B 1.3900
C17B C18B 1.3900
C18B C19B 1.3900
C19B C20B 1.3900
C21A C22A 1.3900
C21A C26A 1.3900
C21A N2 1.424(5)
C22A C23A 1.3900
C23A C24A 1.3900
C24A C25A 1.3900
C25A C26A 1.3900
C21B C22B 1.3900
C21B C26B 1.3900
C21B N2 1.499(13)
C22B C23B 1.3900
C23B C24B 1.3900
C24B C25B 1.3900
C25B C26B 1.3900
C27 O5 1.200(12)
C27 O4 1.348(10)
C27 C28 1.507(14)
C29 O6 1.427(10)
C29 C32 1.510(10)
C30 O7 1.26(2)
C30 O6 1.420(16)
C30 C31 1.46(2)
C32 O8 1.459(9)
C33 O9 1.183(11)
C33 O8 1.359(10)
C33 C34 1.507(15)
